data_2213133
loop_
_publ_author_name
'Fan, Ying-Ju'
'Ma, Jian-Ping'
'Sun, Zhong-Xi'

_publ_section_title
Dichlorido{(<i>E</i>)-1-[1-(pyridin-2-yl)ethylidene]thiosemicarbazonato-\k^3^<i>N</i>,<i>N</i>',<i>S</i>}gallium(III)
_journal_coeditor_code BI2172
_journal_issue 5
_journal_name_full 'Acta Crystallographica Section E'
_journal_page_first m1540
_journal_page_last m1541
_journal_paper_doi 10.1107/S1600536807017242
_journal_volume 63
_journal_year 2007
_chemical_formula_iupac '[Ga (C8 H9 N4 S) Cl2]'
_chemical_formula_moiety 'C8 H9 Cl2 Ga N4 S'
_chemical_formula_sum 'C8 H9 Cl2 Ga N4 S'
_chemical_formula_weight 333.87
_chemical_name_systematic
;
Dichlorido[(<i>E</i>)-1-[1-(pyridin-2-yl)ethylidene]thiosemicarbazonato-
\k^3^<i>N</i>,<i>N</i>',<i>S</i>]gallium(III)
;
_space_group_IT_number 15
_symmetry_cell_setting monoclinic
_symmetry_space_group_name_Hall '-C 2yc'
_symmetry_space_group_name_H-M 'C 1 2/c 1'
_atom_sites_solution_hydrogens geom
_atom_sites_solution_primary direct
_atom_sites_solution_secondary difmap
_audit_creation_method SHELXL-97
_cell_angle_alpha 90
_cell_angle_beta 118.871(2)
_cell_angle_gamma 90
_cell_formula_units_Z 8
_cell_length_a 16.248(2)
_cell_length_b 10.2777(14)
_cell_length_c 16.327(2)
_cell_measurement_reflns_used 3730
_cell_measurement_temperature 298(2)
_cell_measurement_theta_max 28.039
_cell_measurement_theta_min 2.44
_cell_volume 2387.6(5)
_computing_cell_refinement 'SAINT (Bruker, 1997)'
_computing_data_collection 'SMART (Bruker, 1997)'
_computing_data_reduction SAINT
_computing_molecular_graphics SHELXTL
_computing_publication_material SHELXTL
_computing_structure_refinement SHELXTL
_computing_structure_solution 'SHELXTL (Bruker, 2001)'
_diffrn_ambient_temperature 298(2)
_diffrn_measured_fraction_theta_full 0.997
_diffrn_measured_fraction_theta_max 0.997
_diffrn_measurement_device_type 'Bruker SMART CCD'
_diffrn_measurement_method \w
_diffrn_radiation_monochromator graphite
_diffrn_radiation_source 'fine-focus sealed tube'
_diffrn_radiation_type MoK\a
_diffrn_radiation_wavelength 0.71073
_diffrn_reflns_av_R_equivalents 0.0167
_diffrn_reflns_av_sigmaI/netI 0.0217
_diffrn_reflns_limit_h_max 19
_diffrn_reflns_limit_h_min -19
_diffrn_reflns_limit_k_max 8
_diffrn_reflns_limit_k_min -12
_diffrn_reflns_limit_l_max 19
_diffrn_reflns_limit_l_min -19
_diffrn_reflns_number 6023
_diffrn_reflns_theta_full 25.25
_diffrn_reflns_theta_max 25.25
_diffrn_reflns_theta_min 2.44
_diffrn_standards_number 0
_exptl_absorpt_coefficient_mu 2.903
_exptl_absorpt_correction_T_max 0.647
_exptl_absorpt_correction_T_min 0.429
_exptl_absorpt_correction_type multi-scan
_exptl_absorpt_process_details '(SADABS; Bruker, 1997)'
_exptl_crystal_colour yellow
_exptl_crystal_density_diffrn 1.858
_exptl_crystal_density_method 'not measured'
_exptl_crystal_description block
_exptl_crystal_F_000 1328
_exptl_crystal_size_max 0.34
_exptl_crystal_size_mid 0.24
_exptl_crystal_size_min 0.15
_refine_diff_density_max 0.351
_refine_diff_density_min -0.204
_refine_ls_extinction_method none
_refine_ls_goodness_of_fit_ref 1.041
_refine_ls_hydrogen_treatment constr
_refine_ls_matrix_type full
_refine_ls_number_parameters 146
_refine_ls_number_reflns 2159
_refine_ls_number_restraints 0
_refine_ls_restrained_S_all 1.041
_refine_ls_R_factor_all 0.0259
_refine_ls_R_factor_gt 0.0229
_refine_ls_shift/su_max 0.001
_refine_ls_shift/su_mean 0.000
_refine_ls_structure_factor_coef Fsqd
_refine_ls_weighting_details 'calc w=1/[\s^2^(Fo^2^)+(0.0305P)^2^+2.1991P] where P=(Fo^2^+2Fc^2^)/3'
_refine_ls_weighting_scheme calc
_refine_ls_wR_factor_gt 0.0578
_refine_ls_wR_factor_ref 0.0596
_reflns_number_gt 1963
_reflns_number_total 2159
_reflns_threshold_expression I>2\s(I)
_cod_data_source_file bi2172.cif
_cod_data_source_block I
_cod_original_cell_volume 2387.7(6)
_cod_original_sg_symbol_H-M 'C 2/c'
_cod_database_code 2213133
_cod_database_fobs_code 2213133

loop_
_symmetry_equiv_pos_as_xyz
'x, y, z'
'-x, y, -z+1/2'
'x+1/2, y+1/2, z'
'-x+1/2, y+1/2, -z+1/2'
'-x, -y, -z'
'x, -y, z-1/2'
'-x+1/2, -y+1/2, -z'
'x+1/2, -y+1/2, z-1/2'

loop_
_atom_site_type_symbol
_atom_site_label
_atom_site_fract_x
_atom_site_fract_y
_atom_site_fract_z
_atom_site_U_iso_or_equiv
_atom_site_adp_type
_atom_site_calc_flag
_atom_site_refinement_flags
_atom_site_occupancy
Ga Ga1 0.213220(15) 0.06007(2) 0.277133(16) 0.03255(10) Uani d . 1
N N1 0.10603(12) 0.12009(19) 0.14591(12) 0.0365(4) Uani d . 1
N N2 0.27825(12) 0.06486(16) 0.19671(12) 0.0303(4) Uani d . 1
N N3 0.37233(12) 0.04177(18) 0.23266(13) 0.0343(4) Uani d . 1
N N4 0.50754(13) -0.0067(3) 0.36373(14) 0.0526(6) Uani d . 1
H H4A 0.5370 0.0030 0.3323 0.063 Uiso calc R 1
H H4B 0.5379 -0.0274 0.4220 0.063 Uiso calc R 1
S S1 0.36096(4) -0.01483(7) 0.38999(4) 0.04641(17) Uani d . 1
C C1 0.01904(16) 0.1519(3) 0.12647(17) 0.0469(6) Uani d . 1
H H1 0.0035 0.1511 0.1743 0.056 Uiso calc R 1
C C2 -0.04871(17) 0.1858(3) 0.03750(18) 0.0482(6) Uani d . 1
H H2 -0.1089 0.2088 0.0256 0.058 Uiso calc R 1
C C3 -0.02591(16) 0.1851(2) -0.03308(16) 0.0437(6) Uani d . 1
H H3 -0.0706 0.2075 -0.0937 0.052 Uiso calc R 1
C C4 0.06400(16) 0.1510(2) -0.01354(15) 0.0386(5) Uani d . 1
H H4 0.0803 0.1488 -0.0609 0.046 Uiso calc R 1
C C5 0.12930(15) 0.1204(2) 0.07720(15) 0.0330(5) Uani d . 1
C C6 0.22781(15) 0.0868(2) 0.10811(15) 0.0334(5) Uani d . 1
C C7 0.26711(18) 0.0777(3) 0.04260(17) 0.0507(7) Uani d . 1
H H7A 0.3186 0.1374 0.0618 0.076 Uiso calc R 1
H H7B 0.2191 0.0990 -0.0195 0.076 Uiso calc R 1
H H7C 0.2890 -0.0093 0.0434 0.076 Uiso calc R 1
C C8 0.41474(15) 0.0102(2) 0.32213(15) 0.0352(5) Uani d . 1
Cl Cl1 0.12812(4) -0.10476(7) 0.28112(4) 0.05314(18) Uani d . 1
Cl Cl2 0.19934(5) 0.23178(7) 0.34997(5) 0.05535(18) Uani d . 1

loop_
_atom_site_aniso_label
_atom_site_aniso_U_11
_atom_site_aniso_U_22
_atom_site_aniso_U_33
_atom_site_aniso_U_12
_atom_site_aniso_U_13
_atom_site_aniso_U_23
Ga1 0.02865(14) 0.04467(17) 0.02292(14) -0.00150(9) 0.01132(11) -0.00071(9)
N1 0.0305(10) 0.0499(12) 0.0251(9) 0.0025(8) 0.0104(8) 0.0009(8)
N2 0.0268(9) 0.0376(10) 0.0246(9) 0.0003(7) 0.0108(8) 0.0012(7)
N3 0.0249(9) 0.0476(11) 0.0276(10) 0.0014(8) 0.0105(8) 0.0033(8)
N4 0.0297(11) 0.0946(18) 0.0302(11) 0.0067(11) 0.0119(9) 0.0157(11)
S1 0.0320(3) 0.0779(5) 0.0278(3) 0.0053(3) 0.0133(3) 0.0137(3)
C1 0.0369(13) 0.0678(17) 0.0353(13) 0.0057(11) 0.0169(11) -0.0020(12)
C2 0.0316(12) 0.0600(16) 0.0424(14) 0.0078(11) 0.0093(11) -0.0012(11)
C3 0.0381(13) 0.0476(14) 0.0305(12) 0.0041(10) 0.0046(10) 0.0002(10)
C4 0.0395(12) 0.0449(13) 0.0259(11) 0.0022(10) 0.0115(10) 0.0011(9)
C5 0.0344(11) 0.0345(12) 0.0264(11) 0.0000(9) 0.0119(9) -0.0001(9)
C6 0.0331(11) 0.0391(12) 0.0269(11) 0.0013(9) 0.0136(10) 0.0023(9)
C7 0.0415(14) 0.082(2) 0.0285(13) 0.0135(13) 0.0170(11) 0.0124(12)
C8 0.0295(11) 0.0440(13) 0.0291(12) -0.0004(9) 0.0118(10) 0.0023(9)
Cl1 0.0470(4) 0.0676(4) 0.0375(3) -0.0197(3) 0.0146(3) 0.0030(3)
Cl2 0.0586(4) 0.0583(4) 0.0427(4) 0.0054(3) 0.0193(3) -0.0128(3)

loop_
_atom_type_symbol
_atom_type_description
_atom_type_scat_dispersion_real
_atom_type_scat_dispersion_imag
_atom_type_scat_source
C C 0.0033 0.0016 'International Tables Vol C Tables 4.2.6.8 and 6.1.1.4'
H H 0.0000 0.0000 'International Tables Vol C Tables 4.2.6.8 and 6.1.1.4'
N N 0.0061 0.0033 'International Tables Vol C Tables 4.2.6.8 and 6.1.1.4'
Ga Ga 0.2307 1.6083 'International Tables Vol C Tables 4.2.6.8 and 6.1.1.4'
Cl Cl 0.1484 0.1585 'International Tables Vol C Tables 4.2.6.8 and 6.1.1.4'
S S 0.1246 0.1234 'International Tables Vol C Tables 4.2.6.8 and 6.1.1.4'

loop_
_geom_angle_atom_site_label_1
_geom_angle_atom_site_label_2
_geom_angle_atom_site_label_3
_geom_angle
N2 Ga1 N1 76.63(7)
N2 Ga1 Cl2 123.19(5)
N1 Ga1 Cl2 93.72(6)
N2 Ga1 Cl1 124.23(5)
N1 Ga1 Cl1 91.88(6)
Cl2 Ga1 Cl1 111.75(3)
N2 Ga1 S1 82.07(5)
N1 Ga1 S1 158.57(5)
Cl2 Ga1 S1 99.91(3)
Cl1 Ga1 S1 98.24(3)
C1 N1 C5 119.61(19)
C1 N1 Ga1 125.31(15)
C5 N1 Ga1 115.03(14)
C6 N2 N3 118.94(18)
C6 N2 Ga1 118.55(14)
N3 N2 Ga1 122.48(13)
C8 N3 N2 113.31(18)
C8 N4 H4A 120.0
C8 N4 H4B 120.0
H4A N4 H4B 120.0
C8 S1 Ga1 95.17(8)
N1 C1 C2 121.9(2)
N1 C1 H1 119.0
C2 C1 H1 119.0
C3 C2 C1 118.9(2)
C3 C2 H2 120.6
C1 C2 H2 120.6
C2 C3 C4 119.5(2)
C2 C3 H3 120.3
C4 C3 H3 120.3
C5 C4 C3 119.0(2)
C5 C4 H4 120.5
C3 C4 H4 120.5
N1 C5 C4 121.1(2)
N1 C5 C6 114.29(18)
C4 C5 C6 124.6(2)
N2 C6 C5 115.00(19)
N2 C6 C7 122.2(2)
C5 C6 C7 122.82(19)
C6 C7 H7A 109.5
C6 C7 H7B 109.5
H7A C7 H7B 109.5
C6 C7 H7C 109.5
H7A C7 H7C 109.5
H7B C7 H7C 109.5
N3 C8 N4 117.0(2)
N3 C8 S1 126.17(17)
N4 C8 S1 116.82(17)

loop_
_geom_bond_atom_site_label_1
_geom_bond_atom_site_label_2
_geom_bond_distance
Ga1 N2 2.0452(17)
Ga1 N1 2.0979(18)
Ga1 Cl2 2.1998(7)
Ga1 Cl1 2.2075(7)
Ga1 S1 2.3407(7)
N1 C1 1.331(3)
N1 C5 1.346(3)
N2 C6 1.292(3)
N2 N3 1.368(2)
N3 C8 1.320(3)
N4 C8 1.333(3)
N4 H4A 0.860
N4 H4B 0.860
S1 C8 1.730(2)
C1 C2 1.378(3)
C1 H1 0.930
C2 C3 1.370(4)
C2 H2 0.930
C3 C4 1.382(3)
C3 H3 0.930
C4 C5 1.379(3)
C4 H4 0.930
C5 C6 1.468(3)
C6 C7 1.490(3)
C7 H7A 0.960
C7 H7B 0.960
C7 H7C 0.960

loop_
_geom_hbond_atom_site_label_D
_geom_hbond_atom_site_label_H
_geom_hbond_atom_site_label_A
_geom_hbond_site_symmetry_A
_geom_hbond_distance_DH
_geom_hbond_distance_HA
_geom_hbond_distance_DA
_geom_hbond_angle_DHA
N4 H4A N3 2_655 0.86 2.23 3.083(3) 172.5
N4 H4B S1 5_656 0.86 2.73 3.534(2) 156.5

loop_
_geom_torsion_atom_site_label_1
_geom_torsion_atom_site_label_2
_geom_torsion_atom_site_label_3
_geom_torsion_atom_site_label_4
_geom_torsion
N2 Ga1 N1 C1 -177.2(2)
Cl2 Ga1 N1 C1 -53.9(2)
Cl1 Ga1 N1 C1 58.0(2)
S1 Ga1 N1 C1 176.46(16)
N2 Ga1 N1 C5 5.41(15)
Cl2 Ga1 N1 C5 128.67(16)
Cl1 Ga1 N1 C5 -119.39(16)
S1 Ga1 N1 C5 -1.0(3)
N1 Ga1 N2 C6 -6.57(16)
Cl2 Ga1 N2 C6 -92.23(16)
Cl1 Ga1 N2 C6 76.48(17)
S1 Ga1 N2 C6 171.08(17)
N1 Ga1 N2 N3 175.51(17)
Cl2 Ga1 N2 N3 89.86(15)
Cl1 Ga1 N2 N3 -101.43(15)
S1 Ga1 N2 N3 -6.83(14)
C6 N2 N3 C8 -174.7(2)
Ga1 N2 N3 C8 3.2(2)
N2 Ga1 S1 C8 6.66(9)
N1 Ga1 S1 C8 12.92(19)
Cl2 Ga1 S1 C8 -115.80(9)
Cl1 Ga1 S1 C8 130.29(8)
C5 N1 C1 C2 -0.2(4)
Ga1 N1 C1 C2 -177.5(2)
N1 C1 C2 C3 0.8(4)
C1 C2 C3 C4 -0.2(4)
C2 C3 C4 C5 -1.0(4)
C1 N1 C5 C4 -1.0(3)
Ga1 N1 C5 C4 176.53(17)
C1 N1 C5 C6 178.6(2)
Ga1 N1 C5 C6 -3.9(2)
C3 C4 C5 N1 1.7(3)
C3 C4 C5 C6 -177.9(2)
N3 N2 C6 C5 -175.51(17)
Ga1 N2 C6 C5 6.5(3)
N3 N2 C6 C7 4.8(3)
Ga1 N2 C6 C7 -173.16(18)
N1 C5 C6 N2 -1.5(3)
C4 C5 C6 N2 178.1(2)
N1 C5 C6 C7 178.1(2)
C4 C5 C6 C7 -2.3(4)
N2 N3 C8 N4 -176.3(2)
N2 N3 C8 S1 5.2(3)
Ga1 S1 C8 N3 -8.9(2)
Ga1 S1 C8 N4 172.60(19)
